data_4105608
loop_
_publ_author_name
'Peter Gigler'
'Bettina Bechlars'
'Wolfgang A. Herrmann'
'Fritz E. K\"uhn'

_publ_contact_author_address
;
       Department Chemie,
       Lehrstuhl f\"ur Anorganische Chemie,
       Technische Universit\"at M\"unchen,
       Lichtenbergstrasse 4,
       D-85747 Garching bei M\"unchen,
       Germany.
;
_publ_contact_author_email bettina.bechlars@ch.tum.de
_publ_contact_author_fax '+49(0)89 289 13473'
_publ_contact_author_name
;
       Dr. Bettina Bechlars
;
_publ_contact_author_phone '+49(0)89 289 13073'
_publ_section_title
;
 Hydrosilylation with Biscarbene Rh(I) Complexes: Experimental Evidence
 for a Silylene-Based Mechanism
;
_journal_name_full 'Journal of the American Chemical Society'
_journal_page_first 1589
_journal_page_last 1596
_journal_paper_doi 10.1021/ja110017c
_journal_volume 133
_journal_year 2011
_chemical_formula_moiety 'C32 H48 N4 Rh, F6 P, C H2 Cl2'
_chemical_formula_sum 'C33 H50 Cl2 F6 N4 P Rh'
_chemical_formula_weight 821.55
_chemical_name_systematic ?
_space_group_IT_number 4
_symmetry_cell_setting monoclinic
_symmetry_Int_Tables_number 4
_symmetry_space_group_name_Hall 'P 2yb'
_symmetry_space_group_name_H-M 'P 1 21 1'
_atom_sites_solution_hydrogens geom
_atom_sites_solution_primary direct
_atom_sites_solution_secondary difmap
_audit_creation_date 26-Mai-10
_audit_creation_method 'PLATON <TABLE ACC> option'
_audit_update_record
;
   26-Mai-10 Updated by the Author B.B.
             Text writing by B.B.
             Checkcif    OK
;
_cell_angle_alpha 90.00
_cell_angle_beta 97.897(2)
_cell_angle_gamma 90.00
_cell_formula_units_Z 2
_cell_length_a 11.6445(4)
_cell_length_b 12.6184(4)
_cell_length_c 12.7872(4)
_cell_measurement_reflns_used 9130
_cell_measurement_temperature 173(2)
_cell_measurement_theta_max 25.33
_cell_measurement_theta_min 2.39
_cell_volume 1861.07(11)
_computing_cell_refinement 'SAINT (Bruker, 2008b)'
_computing_data_collection 'APEX II Control Software (Bruker, 2008a)'
_computing_data_reduction 'SAINT (Bruker, 2008b)'
_computing_molecular_graphics 'PLATON (Spek, 2008)'
_computing_publication_material 'PLATON (Spek, 2008)'
_computing_structure_refinement 'SHELXL97 (Sheldrick, 1998)'
_computing_structure_solution 'SHELXS (Sheldrick, 1998)'
_diffrn_ambient_temperature 173(2)
_diffrn_detector ' CCD plate '
_diffrn_detector_area_resol_mean 16
_diffrn_measured_fraction_theta_full 0.987
_diffrn_measured_fraction_theta_max 0.987
_diffrn_measurement_device ' \k-geometry diffractometer '
_diffrn_measurement_device_type ' Bruker APEX-II CCD '
_diffrn_measurement_method ' phi- and omega-rotation '
_diffrn_radiation_monochromator graphite
_diffrn_radiation_source 'fine-focus sealed tube'
_diffrn_radiation_type MoK\a
_diffrn_radiation_wavelength 0.71073
_diffrn_reflns_av_R_equivalents 0.0320
_diffrn_reflns_av_sigmaI/netI 0.0198
_diffrn_reflns_limit_h_max 13
_diffrn_reflns_limit_h_min -13
_diffrn_reflns_limit_k_max 14
_diffrn_reflns_limit_k_min -14
_diffrn_reflns_limit_l_max 15
_diffrn_reflns_limit_l_min -15
_diffrn_reflns_number 43029
_diffrn_reflns_theta_full 25.33
_diffrn_reflns_theta_max 25.33
_diffrn_reflns_theta_min 1.61
_diffrn_standards_decay_% 0
_exptl_absorpt_coefficient_mu 0.704
_exptl_absorpt_correction_T_max 0.8605
_exptl_absorpt_correction_T_min 0.7241
_exptl_absorpt_correction_type multi-scan
_exptl_absorpt_process_details 'SADABS, Bruker, 2008b'
_exptl_crystal_colour yellow
_exptl_crystal_density_diffrn 1.466
_exptl_crystal_description fragment
_exptl_crystal_F_000 848
_exptl_crystal_size_max 0.49
_exptl_crystal_size_mid 0.25
_exptl_crystal_size_min 0.22
_refine_diff_density_max 0.654
_refine_diff_density_min -0.690
_refine_diff_density_rms 0.055
_refine_ls_abs_structure_details 'Flack H D (1983), Acta Cryst. A39, 876-881'
_refine_ls_abs_structure_Flack 0.03(3)
_refine_ls_extinction_method none
_refine_ls_goodness_of_fit_ref 1.092
_refine_ls_hydrogen_treatment constr
_refine_ls_matrix_type full
_refine_ls_number_parameters 441
_refine_ls_number_reflns 6661
_refine_ls_number_restraints 1
_refine_ls_restrained_S_all 1.092
_refine_ls_R_factor_all 0.0336
_refine_ls_R_factor_gt 0.0295
_refine_ls_shift/su_max 0.004
_refine_ls_shift/su_mean 0.000
_refine_ls_structure_factor_coef Fsqd
_refine_ls_weighting_details 'calc w=1/[\s^2^(Fo^2^)+(0.0241P)^2^+2.1158P] where P=(Fo^2^+2Fc^2^)/3'
_refine_ls_weighting_scheme calc
_refine_ls_wR_factor_gt 0.0691
_refine_ls_wR_factor_ref 0.0731
_reflns_number_gt 6295
_reflns_number_total 6661
_reflns_threshold_expression >2\s(I)
_cod_data_source_file ja110017c_si_002.cif
_cod_data_source_block global
_cod_original_cell_volume 1861.07(10)
_cod_database_code 4105608

loop_
_symmetry_equiv_pos_as_xyz
'x, y, z'
'-x, y+1/2, -z'

loop_
_atom_site_label
_atom_site_type_symbol
_atom_site_fract_x
_atom_site_fract_y
_atom_site_fract_z
_atom_site_U_iso_or_equiv
_atom_site_adp_type
_atom_site_occupancy
_atom_site_symmetry_multiplicity
_atom_site_calc_flag
_atom_site_refinement_flags
Rh1 Rh 0.120622(18) 0.29838(5) 0.574567(14) 0.02780(7) Uani 1 1 d .
N1 N -0.0189(4) 0.1906(4) 0.7319(4) 0.0332(10) Uani 1 1 d .
N2 N 0.1523(4) 0.1262(4) 0.7472(4) 0.0358(11) Uani 1 1 d .
N3 N -0.0167(5) 0.4184(4) 0.7131(4) 0.0380(11) Uani 1 1 d .
N4 N 0.1600(5) 0.4728(4) 0.7528(4) 0.0400(12) Uani 1 1 d .
C1 C 0.1852(8) 0.1764(5) 0.4715(5) 0.055(2) Uani 1 1 d .
H1 H 0.2126 0.1364 0.5328 0.066 Uiso 1 1 calc R
C2 C 0.0683(7) 0.1881(6) 0.4446(5) 0.0540(17) Uani 1 1 d .
H2 H 0.0219 0.1538 0.4900 0.065 Uiso 1 1 calc R
C3 C 0.0054(8) 0.2450(8) 0.3573(6) 0.099(3) Uani 1 1 d .
H3A H -0.0781 0.2414 0.3646 0.118 Uiso 1 1 calc R
H3B H 0.0158 0.2067 0.2917 0.118 Uiso 1 1 calc R
C4 C 0.0345(7) 0.3551(8) 0.3433(6) 0.078(2) Uani 1 1 d .
H4A H -0.0379 0.3943 0.3187 0.094 Uiso 1 1 calc R
H4B H 0.0845 0.3596 0.2869 0.094 Uiso 1 1 calc R
C5 C 0.0970(7) 0.4114(6) 0.4429(5) 0.0525(17) Uani 1 1 d .
H5 H 0.0534 0.4561 0.4825 0.063 Uiso 1 1 calc R
C6 C 0.2123(6) 0.3987(5) 0.4754(5) 0.0482(16) Uani 1 1 d .
H6 H 0.2426 0.4337 0.5390 0.058 Uiso 1 1 calc R
C7 C 0.2956(6) 0.3371(6) 0.4232(6) 0.080(3) Uani 1 1 d .
H7A H 0.2989 0.3685 0.3527 0.096 Uiso 1 1 calc R
H7B H 0.3733 0.3454 0.4647 0.096 Uiso 1 1 calc R
C8 C 0.2718(8) 0.2233(7) 0.4093(7) 0.090(3) Uani 1 1 d .
H8A H 0.3458 0.1847 0.4275 0.108 Uiso 1 1 calc R
H8B H 0.2449 0.2103 0.3336 0.108 Uiso 1 1 calc R
C9 C 0.0816(6) 0.1955(5) 0.6904(5) 0.0336(13) Uani 1 1 d .
C10 C 0.0980(6) 0.0759(5) 0.8234(6) 0.0477(17) Uani 1 1 d .
H10 H 0.1301 0.0230 0.8717 0.057 Uiso 1 1 calc R
C11 C -0.0095(6) 0.1173(5) 0.8152(5) 0.0386(13) Uani 1 1 d .
H11 H -0.0677 0.1002 0.8577 0.046 Uiso 1 1 calc R
C12 C 0.2789(6) 0.1105(5) 0.7393(5) 0.0404(14) Uani 1 1 d .
H12 H 0.2997 0.1592 0.6831 0.048 Uiso 1 1 calc R
C13 C 0.3553(7) 0.1383(6) 0.8412(6) 0.064(2) Uani 1 1 d .
H13A H 0.3339 0.0931 0.8988 0.076 Uiso 1 1 calc R
H13B H 0.3415 0.2130 0.8594 0.076 Uiso 1 1 calc R
C14 C 0.4832(8) 0.1232(10) 0.8331(9) 0.096(3) Uani 1 1 d .
H14A H 0.5080 0.1767 0.7842 0.116 Uiso 1 1 calc R
H14B H 0.5290 0.1345 0.9034 0.116 Uiso 1 1 calc R
C15 C 0.5073(7) 0.0152(10) 0.7945(9) 0.096(3) Uani 1 1 d .
H15A H 0.4941 -0.0375 0.8489 0.115 Uiso 1 1 calc R
H15B H 0.5898 0.0109 0.7838 0.115 Uiso 1 1 calc R
C16 C 0.4323(7) -0.0119(8) 0.6929(7) 0.070(2) Uani 1 1 d .
H16A H 0.4485 -0.0854 0.6721 0.083 Uiso 1 1 calc R
H16B H 0.4505 0.0363 0.6362 0.083 Uiso 1 1 calc R
C17 C 0.3020(6) -0.0011(6) 0.7061(6) 0.0501(18) Uani 1 1 d .
H17A H 0.2530 -0.0177 0.6386 0.060 Uiso 1 1 calc R
H17B H 0.2826 -0.0517 0.7602 0.060 Uiso 1 1 calc R
C18 C 0.0908(6) 0.4083(4) 0.6839(5) 0.0322(13) Uani 1 1 d .
C19 C -0.0165(7) 0.4853(5) 0.7969(6) 0.0493(17) Uani 1 1 d .
H19 H -0.0816 0.5046 0.8301 0.059 Uiso 1 1 calc R
C20 C 0.0923(7) 0.5186(5) 0.8234(5) 0.0477(17) Uani 1 1 d .
H20 H 0.1191 0.5651 0.8799 0.057 Uiso 1 1 calc R
C21 C 0.2813(6) 0.4900(5) 0.7479(5) 0.0385(14) Uani 1 1 d .
H21 H 0.3071 0.4360 0.6989 0.046 Uiso 1 1 calc R
C22 C 0.3010(6) 0.6003(5) 0.7022(5) 0.0385(15) Uani 1 1 d .
H22A H 0.2529 0.6077 0.6325 0.046 Uiso 1 1 calc R
H22B H 0.2762 0.6554 0.7496 0.046 Uiso 1 1 calc R
C23 C 0.4272(7) 0.6174(7) 0.6901(7) 0.063(2) Uani 1 1 d .
H23A H 0.4497 0.5675 0.6367 0.076 Uiso 1 1 calc R
H23B H 0.4378 0.6905 0.6647 0.076 Uiso 1 1 calc R
C24 C 0.5044(8) 0.6005(8) 0.7936(8) 0.078(2) Uani 1 1 d .
H24A H 0.5866 0.6061 0.7823 0.093 Uiso 1 1 calc R
H24B H 0.4890 0.6564 0.8442 0.093 Uiso 1 1 calc R
C25 C 0.4835(7) 0.4938(9) 0.8391(6) 0.082(3) Uani 1 1 d .
H25A H 0.5334 0.4862 0.9079 0.098 Uiso 1 1 calc R
H25B H 0.5064 0.4382 0.7913 0.098 Uiso 1 1 calc R
C26 C 0.3548(6) 0.4759(6) 0.8553(6) 0.0558(17) Uani 1 1 d .
H26A H 0.3444 0.4037 0.8828 0.067 Uiso 1 1 calc R
H26B H 0.3315 0.5279 0.9064 0.067 Uiso 1 1 calc R
C27 C -0.1140(4) 0.3567(3) 0.6560(3) 0.0388(9) Uani 1 1 d .
H27 H -0.0950 0.3439 0.5831 0.047 Uiso 1 1 calc R
C28 C -0.1281(3) 0.2491(3) 0.7049(3) 0.0340(9) Uani 1 1 d .
H28 H -0.1600 0.2617 0.7725 0.041 Uiso 1 1 calc R
C29 C -0.2184(6) 0.1844(6) 0.6345(5) 0.0528(17) Uani 1 1 d .
H29A H -0.1897 0.1702 0.5664 0.063 Uiso 1 1 calc R
H29B H -0.2289 0.1153 0.6687 0.063 Uiso 1 1 calc R
C30 C -0.3327(5) 0.2396(6) 0.6137(5) 0.0682(18) Uani 1 1 d .
H30A H -0.3685 0.2416 0.6796 0.082 Uiso 1 1 calc R
H30B H -0.3849 0.1991 0.5605 0.082 Uiso 1 1 calc R
C31 C -0.3206(6) 0.3515(6) 0.5744(5) 0.079(2) Uani 1 1 d .
H31A H -0.3961 0.3883 0.5715 0.094 Uiso 1 1 calc R
H31B H -0.3002 0.3489 0.5018 0.094 Uiso 1 1 calc R
C32 C -0.2284(5) 0.4145(6) 0.6444(6) 0.0582(19) Uani 1 1 d .
H32A H -0.2194 0.4852 0.6128 0.070 Uiso 1 1 calc R
H32B H -0.2529 0.4249 0.7148 0.070 Uiso 1 1 calc R
P1 P 0.23719(6) 0.80199(18) 0.99591(6) 0.03405(17) Uani 1 1 d .
F1 F 0.16465(19) 0.8042(5) 0.88027(15) 0.0638(6) Uani 1 1 d .
F2 F 0.30743(16) 0.8037(4) 1.11225(14) 0.0517(5) Uani 1 1 d .
F3 F 0.1254(3) 0.8307(6) 1.0470(3) 0.100(4) Uani 0.844(10) 1 d P
F4 F 0.143(2) 0.891(2) 1.011(2) 0.062(7) Uiso 0.156(10) 1 d P
F5 F 0.3488(5) 0.7660(7) 0.9517(4) 0.110(4) Uani 0.844(10) 1 d P
F6 F 0.2923(18) 0.6969(16) 0.9627(16) 0.039(5) Uiso 0.156(10) 1 d P
F7 F 0.2042(7) 0.6839(4) 1.0159(4) 0.088(2) Uani 0.844(10) 1 d P
F8 F 0.1356(17) 0.7249(16) 1.0167(15) 0.036(5) Uiso 0.156(10) 1 d P
F9 F 0.2667(6) 0.9218(4) 0.9821(5) 0.112(4) Uani 0.844(10) 1 d P
F10 F 0.335(2) 0.8619(19) 0.9538(17) 0.046(6) Uiso 0.156(10) 1 d P
C33 C 0.1263(4) 0.2957(10) 0.0474(3) 0.0764(14) Uani 1 1 d .
H33A H 0.0496 0.3000 0.0724 0.092 Uiso 1 1 calc R
H33B H 0.1134 0.2964 -0.0307 0.092 Uiso 1 1 calc R
Cl1 Cl 0.1885(3) 0.18541(17) 0.08767(18) 0.1082(9) Uani 1 1 d .
Cl2 Cl 0.2113(2) 0.4104(2) 0.0942(2) 0.1009(8) Uani 1 1 d .

loop_
_atom_site_aniso_label
_atom_site_aniso_U_11
_atom_site_aniso_U_22
_atom_site_aniso_U_33
_atom_site_aniso_U_23
_atom_site_aniso_U_13
_atom_site_aniso_U_12
Rh1 0.03688(12) 0.02664(11) 0.02123(10) 0.00052(18) 0.00881(7) -0.0003(2)
N1 0.043(2) 0.026(2) 0.033(2) 0.0002(15) 0.0152(16) 0.0020(17)
N2 0.036(3) 0.037(3) 0.037(3) 0.008(2) 0.012(2) 0.008(2)
N3 0.048(2) 0.025(2) 0.044(2) -0.0060(17) 0.0166(18) -0.0029(17)
N4 0.058(3) 0.031(3) 0.035(3) -0.009(2) 0.021(2) -0.008(2)
C1 0.106(6) 0.037(3) 0.028(3) -0.006(2) 0.029(3) 0.010(3)
C2 0.090(5) 0.041(3) 0.034(3) -0.013(2) 0.018(3) -0.019(3)
C3 0.111(6) 0.114(7) 0.058(4) -0.030(4) -0.033(4) -0.018(5)
C4 0.079(4) 0.104(5) 0.045(3) 0.028(3) -0.014(3) -0.026(4)
C5 0.075(4) 0.041(3) 0.045(3) 0.018(2) 0.018(3) 0.005(3)
C6 0.068(3) 0.048(3) 0.029(2) 0.002(2) 0.011(2) -0.028(3)
C7 0.051(3) 0.120(7) 0.077(4) 0.015(4) 0.043(3) -0.004(3)
C8 0.100(6) 0.099(6) 0.083(5) -0.023(4) 0.054(4) 0.011(4)
C9 0.047(3) 0.032(3) 0.024(2) -0.002(2) 0.012(2) 0.004(2)
C10 0.054(4) 0.040(4) 0.055(4) 0.022(3) 0.028(3) 0.015(3)
C11 0.056(3) 0.030(3) 0.034(2) 0.0120(19) 0.021(2) 0.006(2)
C12 0.041(3) 0.044(4) 0.038(3) 0.008(3) 0.013(3) 0.002(3)
C13 0.085(5) 0.059(4) 0.049(3) -0.003(3) 0.019(3) -0.031(3)
C14 0.066(5) 0.135(8) 0.088(6) -0.002(5) 0.011(5) -0.053(5)
C15 0.033(4) 0.153(9) 0.097(7) 0.045(6) -0.002(4) 0.011(5)
C16 0.044(4) 0.089(6) 0.078(6) 0.015(4) 0.018(4) 0.025(4)
C17 0.042(4) 0.060(5) 0.050(4) 0.001(3) 0.013(3) 0.006(3)
C18 0.043(3) 0.022(3) 0.034(3) 0.000(2) 0.014(2) -0.001(2)
C19 0.061(4) 0.037(3) 0.058(4) -0.006(3) 0.035(3) -0.001(3)
C20 0.077(5) 0.037(4) 0.033(3) -0.010(3) 0.020(3) -0.004(3)
C21 0.044(4) 0.036(3) 0.037(3) -0.007(2) 0.008(3) 0.001(3)
C22 0.042(4) 0.034(4) 0.039(3) 0.003(2) 0.001(3) -0.010(3)
C23 0.056(5) 0.068(5) 0.066(5) 0.008(4) 0.014(4) -0.009(4)
C24 0.050(4) 0.110(6) 0.075(6) -0.003(4) 0.012(4) -0.008(4)
C25 0.062(5) 0.129(8) 0.048(4) -0.006(4) -0.017(3) 0.039(5)
C26 0.061(4) 0.062(4) 0.042(3) 0.004(3) -0.001(3) 0.024(3)
C27 0.037(2) 0.042(2) 0.038(2) 0.0095(19) 0.0068(18) 0.0002(16)
C28 0.037(2) 0.0322(18) 0.034(2) 0.0015(17) 0.0077(17) -0.0005(15)
C29 0.064(4) 0.057(4) 0.040(3) -0.010(3) 0.017(3) -0.020(3)
C30 0.039(3) 0.111(5) 0.055(3) 0.005(3) 0.004(2) -0.027(3)
C31 0.040(3) 0.128(6) 0.068(4) 0.037(4) 0.007(3) 0.002(3)
C32 0.041(3) 0.055(4) 0.080(5) 0.033(3) 0.012(3) 0.010(3)
P1 0.0350(4) 0.0360(4) 0.0308(3) 0.0023(8) 0.0032(3) -0.0032(8)
F1 0.0647(12) 0.0869(18) 0.0356(10) 0.009(2) -0.0086(9) 0.003(3)
F2 0.0501(10) 0.0667(14) 0.0357(9) 0.003(2) -0.0035(7) -0.003(2)
F3 0.0422(17) 0.205(11) 0.0512(19) -0.032(4) 0.0022(14) 0.035(3)
F5 0.067(3) 0.215(11) 0.054(2) 0.003(3) 0.0277(17) 0.057(5)
F7 0.151(7) 0.039(3) 0.071(3) 0.0000(19) 0.007(3) -0.029(3)
F9 0.150(7) 0.044(3) 0.115(5) 0.045(3) -0.079(5) -0.044(4)
C33 0.053(2) 0.102(4) 0.067(2) -0.010(7) -0.0148(19) -0.026(5)
Cl1 0.205(3) 0.0601(13) 0.0571(11) 0.0116(8) 0.0103(13) -0.0084(14)
Cl2 0.1240(16) 0.1025(18) 0.0833(14) -0.0186(12) 0.0401(12) -0.0556(14)

loop_
_atom_type_symbol
_atom_type_description
_atom_type_scat_dispersion_real
_atom_type_scat_dispersion_imag
_atom_type_scat_source
C C 0.0033 0.0016 'International Tables Vol C Tables 4.2.6.8 and 6.1.1.4'
H H 0.0000 0.0000 'International Tables Vol C Tables 4.2.6.8 and 6.1.1.4'
N N 0.0061 0.0033 'International Tables Vol C Tables 4.2.6.8 and 6.1.1.4'
F F 0.0171 0.0103 'International Tables Vol C Tables 4.2.6.8 and 6.1.1.4'
P P 0.1023 0.0942 'International Tables Vol C Tables 4.2.6.8 and 6.1.1.4'
Rh Rh -1.1178 0.9187 'International Tables Vol C Tables 4.2.6.8 and 6.1.1.4'
Cl Cl 0.1484 0.1585 'International Tables Vol C Tables 4.2.6.8 and 6.1.1.4'

loop_
_geom_angle_atom_site_label_1
_geom_angle_atom_site_label_2
_geom_angle_atom_site_label_3
_geom_angle
C18 Rh1 C9 82.00(13)
C18 Rh1 C6 98.5(2)
C9 Rh1 C6 163.4(3)
C18 Rh1 C2 154.2(3)
C9 Rh1 C2 94.5(3)
C6 Rh1 C2 92.0(2)
C18 Rh1 C5 93.9(3)
C9 Rh1 C5 160.3(2)
C6 Rh1 C5 36.3(3)
C2 Rh1 C5 80.69(16)
C18 Rh1 C1 169.6(3)
C9 Rh1 C1 96.6(3)
C6 Rh1 C1 79.9(2)
C2 Rh1 C1 36.0(3)
C5 Rh1 C1 90.7(3)
C9 N1 C11 110.3(5)
C9 N1 C28 130.7(5)
C11 N1 C28 118.9(5)
C9 N2 C10 112.0(5)
C9 N2 C12 125.6(5)
C10 N2 C12 122.1(5)
C18 N3 C19 111.8(5)
C18 N3 C27 119.0(5)
C19 N3 C27 129.1(5)
C18 N4 C20 108.9(6)
C18 N4 C21 123.6(5)
C20 N4 C21 127.4(5)
C2 C1 C8 123.1(7)
C2 C1 Rh1 70.6(4)
C8 C1 Rh1 110.5(5)
C2 C1 H1 118.4
C8 C1 H1 118.4
Rh1 C1 H1 88.9
C1 C2 C3 129.3(8)
C1 C2 Rh1 73.4(4)
C3 C2 Rh1 109.3(5)
C1 C2 H2 115.4
C3 C2 H2 115.4
Rh1 C2 H2 87.0
C2 C3 C4 118.1(8)
C2 C3 H3A 107.8
C4 C3 H3A 107.8
C2 C3 H3B 107.8
C4 C3 H3B 107.8
H3A C3 H3B 107.1
C3 C4 C5 115.5(7)
C3 C4 H4A 108.4
C5 C4 H4A 108.4
C3 C4 H4B 108.4
C5 C4 H4B 108.4
H4A C4 H4B 107.5
C6 C5 C4 122.0(7)
C6 C5 Rh1 71.0(4)
C4 C5 Rh1 109.2(5)
C6 C5 H5 119.0
C4 C5 H5 119.0
Rh1 C5 H5 89.8
C5 C6 C7 127.4(7)
C5 C6 Rh1 72.7(4)
C7 C6 Rh1 111.3(4)
C5 C6 H6 116.3
C7 C6 H6 116.3
Rh1 C6 H6 85.7
C8 C7 C6 116.5(7)
C8 C7 H7A 108.2
C6 C7 H7A 108.2
C8 C7 H7B 108.2
C6 C7 H7B 108.2
H7A C7 H7B 107.3
C7 C8 C1 117.0(7)
C7 C8 H8A 108.0
C1 C8 H8A 108.0
C7 C8 H8B 108.0
C1 C8 H8B 108.0
H8A C8 H8B 107.3
N2 C9 N1 104.8(5)
N2 C9 Rh1 128.2(5)
N1 C9 Rh1 126.7(4)
C11 C10 N2 106.0(5)
C11 C10 H10 127.0
N2 C10 H10 127.0
C10 C11 N1 106.8(5)
C10 C11 H11 126.6
N1 C11 H11 126.6
C17 C12 N2 110.9(5)
C17 C12 C13 110.6(6)
N2 C12 C13 112.1(6)
C17 C12 H12 107.6
N2 C12 H12 107.6
C13 C12 H12 107.6
C12 C13 C14 112.2(7)
C12 C13 H13A 109.2
C14 C13 H13A 109.2
C12 C13 H13B 109.2
C14 C13 H13B 109.2
H13A C13 H13B 107.9
C15 C14 C13 111.6(8)
C15 C14 H14A 109.3
C13 C14 H14A 109.3
C15 C14 H14B 109.3
C13 C14 H14B 109.3
H14A C14 H14B 108.0
C14 C15 C16 112.4(8)
C14 C15 H15A 109.1
C16 C15 H15A 109.1
C14 C15 H15B 109.1
C16 C15 H15B 109.1
H15A C15 H15B 107.8
C15 C16 C17 110.2(7)
C15 C16 H16A 109.6
C17 C16 H16A 109.6
C15 C16 H16B 109.6
C17 C16 H16B 109.6
H16A C16 H16B 108.1
C12 C17 C16 109.1(6)
C12 C17 H17A 109.9
C16 C17 H17A 109.9
C12 C17 H17B 109.9
C16 C17 H17B 109.9
H17A C17 H17B 108.3
N3 C18 N4 104.4(5)
N3 C18 Rh1 120.2(4)
N4 C18 Rh1 134.8(5)
C20 C19 N3 107.1(6)
C20 C19 H19 126.5
N3 C19 H19 126.5
C19 C20 N4 107.8(6)
C19 C20 H20 126.1
N4 C20 H20 126.1
N4 C21 C26 112.0(5)
N4 C21 C22 110.6(5)
C26 C21 C22 110.7(5)
N4 C21 H21 107.8
C26 C21 H21 107.8
C22 C21 H21 107.8
C23 C22 C21 111.4(6)
C23 C22 H22A 109.3
C21 C22 H22A 109.3
C23 C22 H22B 109.3
C21 C22 H22B 109.3
H22A C22 H22B 108.0
C24 C23 C22 111.0(7)
C24 C23 H23A 109.4
C22 C23 H23A 109.4
C24 C23 H23B 109.4
C22 C23 H23B 109.4
H23A C23 H23B 108.0
C25 C24 C23 111.0(8)
C25 C24 H24A 109.4
C23 C24 H24A 109.4
C25 C24 H24B 109.4
C23 C24 H24B 109.4
H24A C24 H24B 108.0
C24 C25 C26 113.1(7)
C24 C25 H25A 109.0
C26 C25 H25A 109.0
C24 C25 H25B 109.0
C26 C25 H25B 109.0
H25A C25 H25B 107.8
C21 C26 C25 107.1(6)
C21 C26 H26A 110.3
C25 C26 H26A 110.3
C21 C26 H26B 110.3
C25 C26 H26B 110.3
H26A C26 H26B 108.6
N3 C27 C32 113.5(5)
N3 C27 C28 112.8(4)
C32 C27 C28 109.3(4)
N3 C27 H27 106.9
C32 C27 H27 106.9
C28 C27 H27 106.9
N1 C28 C27 114.1(4)
N1 C28 C29 112.0(4)
C27 C28 C29 110.0(4)
N1 C28 H28 106.8
C27 C28 H28 106.8
C29 C28 H28 106.8
C30 C29 C28 112.4(6)
C30 C29 H29A 109.1
C28 C29 H29A 109.1
C30 C29 H29B 109.1
C28 C29 H29B 109.1
H29A C29 H29B 107.9
C29 C30 C31 111.9(6)
C29 C30 H30A 109.2
C31 C30 H30A 109.2
C29 C30 H30B 109.2
C31 C30 H30B 109.2
H30A C30 H30B 107.9
C30 C31 C32 112.5(6)
C30 C31 H31A 109.1
C32 C31 H31A 109.1
C30 C31 H31B 109.1
C32 C31 H31B 109.1
H31A C31 H31B 107.8
C27 C32 C31 110.3(6)
C27 C32 H32A 109.6
C31 C32 H32A 109.6
C27 C32 H32B 109.6
C31 C32 H32B 109.6
H32A C32 H32B 108.1
F10 P1 F5 46.7(8)
F10 P1 F6 88.3(12)
F5 P1 F6 41.9(7)
F10 P1 F9 45.2(8)
F5 P1 F9 91.9(5)
F6 P1 F9 133.3(8)
F10 P1 F7 137.7(10)
F5 P1 F7 91.0(4)
F6 P1 F7 49.8(8)
F9 P1 F7 176.5(4)
F10 P1 F3 137.0(9)
F5 P1 F3 175.4(4)
F6 P1 F3 134.7(8)
F9 P1 F3 91.8(4)
F7 P1 F3 85.2(4)
F10 P1 F8 167.4(11)
F5 P1 F8 124.3(8)
F6 P1 F8 82.4(10)
F9 P1 F8 142.5(8)
F7 P1 F8 35.2(7)
F3 P1 F8 52.6(8)
F10 P1 F4 104.6(13)
F5 P1 F4 150.4(10)
F6 P1 F4 161.0(13)
F9 P1 F4 60.0(10)
F7 P1 F4 117.4(10)
F3 P1 F4 34.0(9)
F8 P1 F4 82.6(11)
F10 P1 F2 90.6(8)
F5 P1 F2 89.8(2)
F6 P1 F2 95.1(8)
F9 P1 F2 90.0(3)
F7 P1 F2 88.1(3)
F3 P1 F2 87.55(17)
F8 P1 F2 98.7(7)
F4 P1 F2 98.7(11)
F10 P1 F1 89.4(8)
F5 P1 F1 91.8(2)
F6 P1 F1 87.0(8)
F9 P1 F1 88.6(3)
F7 P1 F1 93.3(3)
F3 P1 F1 91.02(18)
F8 P1 F1 81.6(7)
F4 P1 F1 79.3(11)
F2 P1 F1 177.9(3)
F4 F3 F8 127.3(18)
F4 F3 P1 73.9(17)
F8 F3 P1 63.9(9)
F3 F4 F9 127(2)
F3 F4 P1 72.1(17)
F9 F4 P1 59.2(10)
F6 F5 F10 133.8(18)
F6 F5 P1 69.2(11)
F10 F5 P1 65.4(12)
F5 F6 F7 132.7(19)
F5 F6 P1 68.9(11)
F7 F6 P1 65.5(9)
F8 F7 F6 130.7(15)
F8 F7 P1 73.2(12)
F6 F7 P1 64.7(9)
F7 F8 F3 128.6(18)
F7 F8 P1 71.6(12)
F3 F8 P1 63.5(8)
F10 F9 P1 65.6(11)
F10 F9 F4 125.4(16)
P1 F9 F4 60.8(10)
F9 F10 F5 137(2)
F9 F10 P1 69.2(12)
F5 F10 P1 67.9(12)
Cl1 C33 Cl2 112.5(2)
Cl1 C33 H33A 109.1
Cl2 C33 H33A 109.1
Cl1 C33 H33B 109.1
Cl2 C33 H33B 109.1
H33A C33 H33B 107.8

loop_
_geom_bond_atom_site_label_1
_geom_bond_atom_site_label_2
_geom_bond_distance
Rh1 C18 2.032(6)
Rh1 C9 2.066(6)
Rh1 C6 2.173(6)
Rh1 C2 2.188(6)
Rh1 C5 2.194(6)
Rh1 C1 2.223(6)
N1 C9 1.351(8)
N1 C11 1.404(8)
N1 C28 1.470(6)
N2 C9 1.343(8)
N2 C10 1.386(8)
N2 C12 1.505(8)
N3 C18 1.361(8)
N3 C19 1.364(8)
N3 C27 1.482(7)
N4 C18 1.376(8)
N4 C20 1.403(8)
N4 C21 1.439(8)
C1 C2 1.364(11)
C1 C8 1.491(11)
C1 H1 0.9500
C2 C3 1.440(12)
C2 H2 0.9500
C3 C4 1.447(8)
C3 H3A 0.9900
C3 H3B 0.9900
C4 C5 1.549(12)
C4 H4A 0.9900
C4 H4B 0.9900
C5 C6 1.359(10)
C5 H5 0.9500
C6 C7 1.473(10)
C6 H6 0.9500
C7 C8 1.468(9)
C7 H7A 0.9900
C7 H7B 0.9900
C8 H8A 0.9900
C8 H8B 0.9900
C10 C11 1.347(9)
C10 H10 0.9500
C11 H11 0.9500
C12 C17 1.505(10)
C12 C13 1.514(11)
C12 H12 1.0000
C13 C14 1.519(12)
C13 H13A 0.9900
C13 H13B 0.9900
C14 C15 1.488(17)
C14 H14A 0.9900
C14 H14B 0.9900
C15 C16 1.502(13)
C15 H15A 0.9900
C15 H15B 0.9900
C16 C17 1.556(10)
C16 H16A 0.9900
C16 H16B 0.9900
C17 H17A 0.9900
C17 H17B 0.9900
C19 C20 1.333(11)
C19 H19 0.9500
C20 H20 0.9500
C21 C26 1.525(10)
C21 C22 1.539(9)
C21 H21 1.0000
C22 C23 1.515(10)
C22 H22A 0.9900
C22 H22B 0.9900
C23 C24 1.510(12)
C23 H23A 0.9900
C23 H23B 0.9900
C24 C25 1.499(15)
C24 H24A 0.9900
C24 H24B 0.9900
C25 C26 1.558(11)
C25 H25A 0.9900
C25 H25B 0.9900
C26 H26A 0.9900
C26 H26B 0.9900
C27 C32 1.508(8)
C27 C28 1.512(5)
C27 H27 1.0000
C28 C29 1.524(8)
C28 H28 1.0000
C29 C30 1.494(10)
C29 H29A 0.9900
C29 H29B 0.9900
C30 C31 1.511(7)
C30 H30A 0.9900
C30 H30B 0.9900
C31 C32 1.524(11)
C31 H31A 0.9900
C31 H31B 0.9900
C32 H32A 0.9900
C32 H32B 0.9900
P1 F10 1.53(2)
P1 F5 1.555(5)
P1 F6 1.56(2)
P1 F9 1.566(5)
P1 F7 1.568(5)
P1 F3 1.576(4)
P1 F8 1.582(19)
P1 F4 1.59(3)
P1 F2 1.5962(18)
P1 F1 1.5993(19)
F3 F4 0.93(3)
F3 F8 1.40(2)
F4 F9 1.58(3)
F5 F6 1.11(2)
F5 F10 1.22(2)
F6 F7 1.32(2)
F7 F8 0.953(19)
F9 F10 1.19(2)
C33 Cl1 1.620(12)
C33 Cl2 1.808(10)
C33 H33A 0.9900
C33 H33B 0.9900
